data_2228211
loop_
_publ_author_name
'Wei, Bin'

_publ_section_title
;
 1-Cyanomethyl-1,4-diazoniabicyclo[2.2.2]octane tetrabromidocadmate(II)
;
_journal_coeditor_code BH2319
_journal_issue 12
_journal_name_full 'Acta Crystallographica Section E'
_journal_page_first m1672
_journal_paper_doi 10.1107/S1600536810047495
_journal_volume 66
_journal_year 2010
_chemical_formula_iupac '(C8 H15 N3) [Cd Br4]'
_chemical_formula_moiety 'C8 H15 N3 2+, Br4 Cd 2-'
_chemical_formula_sum 'C8 H15 Br4 Cd N3'
_chemical_formula_weight 585.27
_chemical_name_systematic
;
1-Cyanomethyl-1,4-diazoniabicyclo[2.2.2]octane tetrabromidocadmate(II)
;
_space_group_IT_number 14
_symmetry_cell_setting monoclinic
_symmetry_space_group_name_Hall '-P 2ybc'
_symmetry_space_group_name_H-M 'P 1 21/c 1'
_atom_sites_solution_hydrogens geom
_atom_sites_solution_primary direct
_atom_sites_solution_secondary difmap
_audit_creation_method SHELXL-97
_cell_angle_alpha 90.00
_cell_angle_beta 94.136(4)
_cell_angle_gamma 90.00
_cell_formula_units_Z 4
_cell_length_a 8.610(3)
_cell_length_b 14.071(4)
_cell_length_c 12.702(4)
_cell_measurement_reflns_used 4263
_cell_measurement_temperature 293(2)
_cell_measurement_theta_max 27.4932
_cell_measurement_theta_min 2.3717
_cell_volume 1534.9(8)
_computing_cell_refinement 'CrystalClear (Rigaku, 2005)'
_computing_data_collection 'CrystalClear (Rigaku, 2005)'
_computing_data_reduction 'CrystalClear (Rigaku, 2005)'
_computing_molecular_graphics 'SHELXTL (Sheldrick, 2008)'
_computing_publication_material 'SHELXL97 (Sheldrick, 2008)'
_computing_structure_refinement 'SHELXL97 (Sheldrick, 2008)'
_computing_structure_solution 'SHELXS97 (Sheldrick, 2008)'
_diffrn_ambient_temperature 293(2)
_diffrn_detector_area_resol_mean 28.5714
_diffrn_measured_fraction_theta_full 0.998
_diffrn_measured_fraction_theta_max 0.998
_diffrn_measurement_device_type 'Rigaku Mercury CCD'
_diffrn_measurement_method \w
_diffrn_radiation_monochromator graphite
_diffrn_radiation_source 'fine-focus sealed tube'
_diffrn_radiation_type MoK\a
_diffrn_radiation_wavelength 0.71073
_diffrn_reflns_av_R_equivalents 0.0681
_diffrn_reflns_av_sigmaI/netI 0.0564
_diffrn_reflns_limit_h_max 11
_diffrn_reflns_limit_h_min -11
_diffrn_reflns_limit_k_max 18
_diffrn_reflns_limit_k_min -18
_diffrn_reflns_limit_l_max 16
_diffrn_reflns_limit_l_min -16
_diffrn_reflns_number 16630
_diffrn_reflns_theta_full 27.48
_diffrn_reflns_theta_max 27.48
_diffrn_reflns_theta_min 3.12
_exptl_absorpt_coefficient_mu 11.815
_exptl_absorpt_correction_T_max 1.0000
_exptl_absorpt_correction_T_min 0.4696
_exptl_absorpt_correction_type multi-scan
_exptl_absorpt_process_details '(CrystalClear; Rigaku, 2005)'
_exptl_crystal_colour colourless
_exptl_crystal_density_diffrn 2.533
_exptl_crystal_density_method 'not measured'
_exptl_crystal_description prism
_exptl_crystal_F_000 1088
_exptl_crystal_size_max 0.2
_exptl_crystal_size_mid 0.2
_exptl_crystal_size_min 0.2
_refine_diff_density_max 0.606
_refine_diff_density_min -0.884
_refine_ls_extinction_coef 0.0055(11)
_refine_ls_extinction_method none
_refine_ls_goodness_of_fit_ref 0.756
_refine_ls_hydrogen_treatment constr
_refine_ls_matrix_type full
_refine_ls_number_constraints 0
_refine_ls_number_parameters 145
_refine_ls_number_reflns 3518
_refine_ls_number_restraints 0
_refine_ls_restrained_S_all 0.756
_refine_ls_R_factor_all 0.0452
_refine_ls_R_factor_gt 0.0329
_refine_ls_shift/su_max 0.018
_refine_ls_shift/su_mean 0.004
_refine_ls_structure_factor_coef Fsqd
_refine_ls_weighting_details 'calc w=1/[\s^2^(Fo^2^)+(0.0502P)^2^+0.2386P] where P=(Fo^2^+2Fc^2^)/3'
_refine_ls_weighting_scheme calc
_refine_ls_wR_factor_gt 0.0710
_refine_ls_wR_factor_ref 0.0785
_reflns_number_gt 2861
_reflns_number_total 3518
_reflns_threshold_expression I>2\s(I)
_cod_data_source_file bh2319.cif
_cod_data_source_block I
_cod_original_sg_symbol_H-M 'P 21/c'
_cod_database_code 2228211
_cod_database_fobs_code 2228211

loop_
_symmetry_equiv_pos_as_xyz
'x, y, z'
'-x, y+1/2, -z+1/2'
'-x, -y, -z'
'x, -y-1/2, z-1/2'

loop_
_atom_site_type_symbol
_atom_site_label
_atom_site_fract_x
_atom_site_fract_y
_atom_site_fract_z
_atom_site_U_iso_or_equiv
_atom_site_adp_type
_atom_site_calc_flag
_atom_site_refinement_flags
_atom_site_occupancy
_atom_site_disorder_assembly
_atom_site_disorder_group
Cd Cd1 0.78773(4) 0.22670(2) 0.50861(3) 0.02924(11) Uani d . 1 . .
Br Br1 0.82000(6) 0.40556(3) 0.46315(4) 0.03047(13) Uani d . 1 . .
Br Br2 0.79028(6) 0.24284(3) 0.71414(4) 0.03420(13) Uani d . 1 . .
Br Br3 0.52068(6) 0.15357(3) 0.45098(4) 0.03464(13) Uani d . 1 . .
Br Br4 1.03019(6) 0.13565(3) 0.45657(4) 0.03694(14) Uani d . 1 . .
C C8 0.4254(6) 0.4480(3) 0.6975(4) 0.0314(11) Uani d . 1 . .
N N2 0.6179(4) 0.5753(2) 0.7314(3) 0.0205(7) Uani d . 1 . .
C C5 0.9032(5) 0.5513(3) 0.7405(4) 0.0328(11) Uani d . 1 . .
H H5A 0.9784 0.5564 0.8008 0.039 Uiso calc R 1 . .
H H5B 0.9444 0.5081 0.6898 0.039 Uiso calc R 1 . .
N N1 0.8754(4) 0.6469(2) 0.6913(3) 0.0242(8) Uani d . 1 . .
H H1C 0.9610 0.6750 0.6691 0.029 Uiso d R 1 . .
C C6 0.7506(6) 0.5138(3) 0.7750(4) 0.0378(12) Uani d . 1 . .
H H6A 0.7350 0.4490 0.7501 0.045 Uiso calc R 1 . .
H H6B 0.7532 0.5132 0.8515 0.045 Uiso calc R 1 . .
C C4 0.6267(5) 0.5849(3) 0.6140(3) 0.0294(10) Uani d . 1 . .
H H4A 0.5365 0.6195 0.5842 0.035 Uiso calc R 1 . .
H H4B 0.6263 0.5224 0.5819 0.035 Uiso calc R 1 . .
C C3 0.7744(5) 0.6376(3) 0.5904(3) 0.0283(10) Uani d . 1 . .
H H3A 0.8293 0.6027 0.5387 0.034 Uiso calc R 1 . .
H H3B 0.7486 0.7000 0.5620 0.034 Uiso calc R 1 . .
C C2 0.6364(6) 0.6733(3) 0.7808(4) 0.0316(11) Uani d . 1 . .
H H2A 0.5586 0.7160 0.7484 0.038 Uiso calc R 1 . .
H H2B 0.6215 0.6696 0.8557 0.038 Uiso calc R 1 . .
C C7 0.4643(5) 0.5354(3) 0.7579(3) 0.0279(10) Uani d . 1 . .
H H7A 0.4677 0.5215 0.8328 0.034 Uiso calc R 1 . .
H H7B 0.3835 0.5825 0.7424 0.034 Uiso calc R 1 . .
N N3 0.3933(6) 0.3830(3) 0.6497(4) 0.0459(12) Uani d . 1 . .
C C1 0.7981(5) 0.7107(3) 0.7646(4) 0.0300(10) Uani d . 1 . .
H H1A 0.7909 0.7744 0.7354 0.036 Uiso calc R 1 . .
H H1B 0.8590 0.7135 0.8318 0.036 Uiso calc R 1 . .

loop_
_atom_site_aniso_label
_atom_site_aniso_U_11
_atom_site_aniso_U_22
_atom_site_aniso_U_33
_atom_site_aniso_U_12
_atom_site_aniso_U_13
_atom_site_aniso_U_23
Cd1 0.02631(19) 0.03071(19) 0.0309(2) -0.00124(14) 0.00314(15) 0.00137(14)
Br1 0.0324(3) 0.0264(2) 0.0335(3) 0.00131(19) 0.0088(2) -0.00169(18)
Br2 0.0285(3) 0.0477(3) 0.0266(3) 0.0031(2) 0.0034(2) 0.0044(2)
Br3 0.0287(3) 0.0421(3) 0.0334(3) -0.0064(2) 0.0042(2) -0.0070(2)
Br4 0.0334(3) 0.0351(3) 0.0433(3) 0.0054(2) 0.0086(2) 0.0016(2)
C8 0.029(3) 0.026(2) 0.039(3) -0.008(2) 0.003(2) 0.010(2)
N2 0.0180(18) 0.0228(18) 0.0213(18) 0.0003(14) 0.0053(15) 0.0002(14)
C5 0.023(2) 0.032(3) 0.043(3) 0.007(2) 0.003(2) 0.002(2)
N1 0.0148(18) 0.031(2) 0.029(2) -0.0028(15) 0.0094(15) -0.0017(15)
C6 0.027(3) 0.034(3) 0.052(3) 0.008(2) -0.003(2) 0.015(2)
C4 0.027(3) 0.045(3) 0.016(2) -0.004(2) 0.0037(19) -0.0024(18)
C3 0.025(2) 0.035(3) 0.026(2) -0.002(2) 0.007(2) 0.0022(18)
C2 0.033(3) 0.031(2) 0.033(3) -0.003(2) 0.015(2) -0.013(2)
C7 0.020(2) 0.033(2) 0.032(3) -0.0025(19) 0.0067(19) 0.0061(19)
N3 0.051(3) 0.032(2) 0.053(3) -0.012(2) -0.004(2) 0.011(2)
C1 0.028(2) 0.028(2) 0.035(3) -0.003(2) 0.008(2) -0.0084(19)

loop_
_atom_type_symbol
_atom_type_description
_atom_type_scat_dispersion_real
_atom_type_scat_dispersion_imag
_atom_type_scat_source
C C 0.0033 0.0016 'International Tables Vol C Tables 4.2.6.8 and 6.1.1.4'
H H 0.0000 0.0000 'International Tables Vol C Tables 4.2.6.8 and 6.1.1.4'
N N 0.0061 0.0033 'International Tables Vol C Tables 4.2.6.8 and 6.1.1.4'
Br Br -0.2901 2.4595 'International Tables Vol C Tables 4.2.6.8 and 6.1.1.4'
Cd Cd -0.8075 1.2024 'International Tables Vol C Tables 4.2.6.8 and 6.1.1.4'

loop_
_geom_angle_atom_site_label_1
_geom_angle_atom_site_label_2
_geom_angle_atom_site_label_3
_geom_angle_site_symmetry_1
_geom_angle_site_symmetry_3
_geom_angle
_geom_angle_publ_flag
Br3 Cd1 Br4 . . 116.84(3) ?
Br3 Cd1 Br1 . . 115.51(2) ?
Br4 Cd1 Br1 . . 108.83(2) ?
Br3 Cd1 Br2 . . 105.13(2) ?
Br4 Cd1 Br2 . . 110.50(2) ?
Br1 Cd1 Br2 . . 98.28(2) ?
N3 C8 C7 . . 178.1(5) ?
C7 N2 C6 . . 111.2(3) ?
C7 N2 C4 . . 111.4(3) ?
C6 N2 C4 . . 109.0(3) ?
C7 N2 C2 . . 108.3(3) ?
C6 N2 C2 . . 108.4(4) ?
C4 N2 C2 . . 108.5(3) ?
N1 C5 C6 . . 108.6(4) ?
N1 C5 H5A . . 110.0 ?
C6 C5 H5A . . 110.0 ?
N1 C5 H5B . . 110.0 ?
C6 C5 H5B . . 110.0 ?
H5A C5 H5B . . 108.3 ?
C5 N1 C1 . . 110.3(3) ?
C5 N1 C3 . . 110.1(3) ?
C1 N1 C3 . . 109.2(3) ?
C5 N1 H1C . . 114.6 ?
C1 N1 H1C . . 110.2 ?
C3 N1 H1C . . 102.0 ?
N2 C6 C5 . . 110.1(4) ?
N2 C6 H6A . . 109.6 ?
C5 C6 H6A . . 109.6 ?
N2 C6 H6B . . 109.6 ?
C5 C6 H6B . . 109.6 ?
H6A C6 H6B . . 108.1 ?
N2 C4 C3 . . 110.0(3) ?
N2 C4 H4A . . 109.7 ?
C3 C4 H4A . . 109.7 ?
N2 C4 H4B . . 109.7 ?
C3 C4 H4B . . 109.7 ?
H4A C4 H4B . . 108.2 ?
N1 C3 C4 . . 108.4(3) ?
N1 C3 H3A . . 110.0 ?
C4 C3 H3A . . 110.0 ?
N1 C3 H3B . . 110.0 ?
C4 C3 H3B . . 110.0 ?
H3A C3 H3B . . 108.4 ?
C1 C2 N2 . . 109.2(3) ?
C1 C2 H2A . . 109.8 ?
N2 C2 H2A . . 109.8 ?
C1 C2 H2B . . 109.8 ?
N2 C2 H2B . . 109.8 ?
H2A C2 H2B . . 108.3 ?
C8 C7 N2 . . 111.5(4) ?
C8 C7 H7A . . 109.3 ?
N2 C7 H7A . . 109.3 ?
C8 C7 H7B . . 109.3 ?
N2 C7 H7B . . 109.3 ?
H7A C7 H7B . . 108.0 ?
N1 C1 C2 . . 109.4(3) ?
N1 C1 H1A . . 109.8 ?
C2 C1 H1A . . 109.8 ?
N1 C1 H1B . . 109.8 ?
C2 C1 H1B . . 109.8 ?
H1A C1 H1B . . 108.2 ?

loop_
_geom_bond_atom_site_label_1
_geom_bond_atom_site_label_2
_geom_bond_site_symmetry_2
_geom_bond_distance
_geom_bond_publ_flag
Cd1 Br3 . 2.5766(8) ?
Cd1 Br4 . 2.5760(8) ?
Cd1 Br1 . 2.6015(9) ?
Cd1 Br2 . 2.6191(10) ?
C8 N3 . 1.122(6) ?
C8 C7 . 1.475(6) ?
N2 C7 . 1.497(5) ?
N2 C6 . 1.506(5) ?
N2 C4 . 1.505(5) ?
N2 C2 . 1.519(5) ?
C5 N1 . 1.495(5) ?
C5 C6 . 1.510(7) ?
C5 H5A . 0.9700 ?
C5 H5B . 0.9700 ?
N1 C1 . 1.485(5) ?
N1 C3 . 1.501(5) ?
N1 H1C . 0.8997 ?
C6 H6A . 0.9700 ?
C6 H6B . 0.9700 ?
C4 C3 . 1.521(6) ?
C4 H4A . 0.9700 ?
C4 H4B . 0.9700 ?
C3 H3A . 0.9700 ?
C3 H3B . 0.9700 ?
C2 C1 . 1.516(6) ?
C2 H2A . 0.9700 ?
C2 H2B . 0.9700 ?
C7 H7A . 0.9700 ?
C7 H7B . 0.9700 ?
C1 H1A . 0.9700 ?
C1 H1B . 0.9700 ?

loop_
_geom_hbond_atom_site_label_D
_geom_hbond_atom_site_label_H
_geom_hbond_atom_site_label_A
_geom_hbond_site_symmetry_A
_geom_hbond_distance_DH
_geom_hbond_distance_HA
_geom_hbond_distance_DA
_geom_hbond_angle_DHA
_geom_hbond_publ_flag
N1 H1C Br1 3_766 0.90 2.85 3.466(4) 127 yes
N1 H1C Br2 2_756 0.90 2.69 3.325(4) 128 yes
N1 H1C Br4 3_766 0.90 3.11 3.711(4) 126 yes
C2 H2B Br3 2_656 0.97 2.83 3.765(5) 162 yes
C4 H4B Br1 . 0.97 2.85 3.643(4) 140 yes
C7 H7A Br3 4_566 0.97 2.90 3.626(4) 132 yes
C7 H7B Br2 2_656 0.97 2.78 3.683(4) 154 yes
